data_1510842
loop_
_publ_author_name
'Kugai, L.N.'

_publ_section_title
;
 Chemical stability of borides of transition metals of groups IV-VI in
 alkaline solutions
;
_journal_name_full
;
Inorganic Materials (USSR) (see: Izv.Akad.Nauk, Neorg.Mater.)
;
_journal_page_first 669
_journal_page_last 670
_journal_volume 8
_journal_year 1972
_chemical_formula_sum 'B2 Ta'
_chemical_name_systematic 'Ta B2'
_space_group_IT_number 191
_symmetry_space_group_name_Hall '-P 6 2'
_symmetry_space_group_name_H-M 'P 6/m m m'
_cell_angle_alpha 90
_cell_angle_beta 90
_cell_angle_gamma 120
_cell_formula_units_Z 1
_cell_length_a 3.06
_cell_length_b 3.06
_cell_length_c 3.293
_cell_volume 26.703
_citation_journal_id_ASTM INOMAF
_cod_data_source_file boron_350.cif
_cod_data_source_block B2Ta1
_cod_original_cell_volume 26.70332
_cod_original_formula_sum 'B2 Ta1'
_cod_database_code 1510842

loop_
_symmetry_equiv_pos_as_xyz
x,y,z
x-y,x,z
-y,x-y,z
-x,-y,z
-x+y,-x,z
y,-x+y,z
-y,-x,-z
x-y,-y,-z
x,x-y,-z
y,x,-z
-x+y,y,-z
-x,-x+y,-z
-x,-y,-z
-x+y,-x,-z
y,-x+y,-z
x,y,-z
x-y,x,-z
-y,x-y,-z
y,x,z
-x+y,y,z
-x,-x+y,z
-y,-x,z
x-y,-y,z
x,x-y,z

loop_
_atom_site_label
_atom_site_type_symbol
_atom_site_fract_x
_atom_site_fract_y
_atom_site_fract_z
_atom_site_occupancy
_atom_site_U_iso_or_equiv
B1 B 0.3333 0.6667 0.5 1 0.0
Ta1 Ta 0 0 0 1 0.0
